data_2236096
loop_
_publ_author_name
'Mudyiwa, Mercy'
'Rajab, Mohamed S.'
'Fronczek, Frank R.'
'Watkins, Steven F.'

_publ_section_title
;
 (1<i>R</i>,4<i>R</i>,5a<i>S</i>,7<i>S</i>,9a<i>S</i>)-7,9a-Dimethyl-6-methylene-3-oxo-1,3,4,5,5a,6,7,8,9,9a-decahydronaphtho[1,2-<i>c</i>]furan-1,4-diyl
 diacetate
;
_journal_coeditor_code BT5979
_journal_issue 9
_journal_name_full 'Acta Crystallographica Section E'
_journal_page_first o2612
_journal_page_last o2613
_journal_paper_doi 10.1107/S1600536812033636
_journal_volume 68
_journal_year 2012
_chemical_formula_iupac 'C19 H24 O6'
_chemical_formula_moiety 'C19 H24 O6'
_chemical_formula_sum 'C19 H24 O6'
_chemical_formula_weight 348.38
_chemical_name_systematic
;
(1<i>R</i>,4<i>R</i>,5a<i>S</i>,7<i>S</i>,9a<i>S</i>)-7,9a-Dimethyl-
6-methylene-3-oxo-1,3,4,5,5a,6,7,8,9,9a-
decahydronaphtho[1,2-<i>c</i>]furan-1,4-diyl diacetate
;
_space_group_IT_number 96
_symmetry_cell_setting tetragonal
_symmetry_space_group_name_Hall 'P 4nw 2abw'
_symmetry_space_group_name_H-M 'P 43 21 2'
_atom_sites_solution_hydrogens geom
_atom_sites_solution_primary direct
_atom_sites_solution_secondary difmap
_audit_creation_method 'WinGX routine CIF_UPDATE'
_cell_angle_alpha 90
_cell_angle_beta 90
_cell_angle_gamma 90
_cell_formula_units_Z 8
_cell_length_a 13.014(2)
_cell_length_b 13.014(2)
_cell_length_c 21.167(3)
_cell_measurement_pressure 101.3
_cell_measurement_reflns_used 6310
_cell_measurement_temperature 100.0(5)
_cell_measurement_theta_max 32.6
_cell_measurement_theta_min 2.5
_cell_volume 3584.9(9)
_computing_cell_refinement 'DENZO and SCALEPACK (Otwinowski & Minor, 1997)'
_computing_data_collection 'COLLECT (Nonius, 2000)'
_computing_data_reduction 'DENZO and SCALEPACK (Otwinowski & Minor, 1997)'
_computing_molecular_graphics 'ORTEP-3 for Windows (Farrugia, 1997)'
_computing_publication_material 'WinGX (Farrugia, 1999)'
_computing_structure_refinement 'SHELXL97 (Sheldrick, 2008)'
_computing_structure_solution 'SIR2002 (Burla <i>et al.</i>, 2003)'
_diffrn_ambient_temperature 100.0(5)
_diffrn_detector_area_resol_mean 9
_diffrn_measured_fraction_theta_full 0.997
_diffrn_measured_fraction_theta_max 0.996
_diffrn_measurement_device 'Nonius KappaCCD'
_diffrn_measurement_method '\f and \w scans'
_diffrn_radiation_monochromator 'horizonally mounted graphite crystal'
_diffrn_radiation_source 'sealed tube'
_diffrn_radiation_type MoK\a
_diffrn_radiation_wavelength 0.71073
_diffrn_reflns_av_R_equivalents 0.0209
_diffrn_reflns_limit_h_max 19
_diffrn_reflns_limit_h_min -19
_diffrn_reflns_limit_k_max 13
_diffrn_reflns_limit_k_min -13
_diffrn_reflns_limit_l_max 31
_diffrn_reflns_limit_l_min -30
_diffrn_reflns_number 11378
_diffrn_reflns_theta_full 25
_diffrn_reflns_theta_max 32.56
_diffrn_reflns_theta_min 3.13
_exptl_absorpt_coefficient_mu 0.096
_exptl_absorpt_correction_T_max 0.9765
_exptl_absorpt_correction_T_min 0.9655
_exptl_absorpt_correction_type multi-scan
_exptl_absorpt_process_details '(SCALEPACK; Otwinowski & Minor, 1997)'
_exptl_crystal_colour colorless
_exptl_crystal_density_diffrn 1.291
_exptl_crystal_density_method 'not measured'
_exptl_crystal_description prism
_exptl_crystal_F_000 1488
_exptl_crystal_size_max 0.37
_exptl_crystal_size_mid 0.25
_exptl_crystal_size_min 0.25
_refine_diff_density_max 0.283
_refine_diff_density_min -0.206
_refine_ls_abs_structure_details 'Flack (1983). 2776 Bijvoet pairs'
_refine_ls_abs_structure_Flack 0.4(6)
_refine_ls_extinction_method none
_refine_ls_goodness_of_fit_ref 1.017
_refine_ls_hydrogen_treatment constr
_refine_ls_matrix_type full
_refine_ls_number_constraints 0
_refine_ls_number_parameters 231
_refine_ls_number_reflns 6507
_refine_ls_number_restraints 0
_refine_ls_restrained_S_all 1.017
_refine_ls_R_factor_gt 0.0358
_refine_ls_shift/su_max 0.001
_refine_ls_structure_factor_coef Fsqd
_refine_ls_weighting_details 'calc w=1/[\s^2^(Fo^2^)+(0.0489P)^2^+0.5480P] where P=(Fo^2^+2Fc^2^)/3'
_refine_ls_weighting_scheme calc
_refine_ls_wR_factor_ref 0.0923
_reflns_number_gt 5934
_reflns_number_total 6507
_reflns_threshold_expression I>2\s(I)
_cod_data_source_file bt5979.cif
_cod_data_source_block I
_cod_database_code 2236096
_cod_database_fobs_code 2236096

loop_
_symmetry_equiv_pos_as_xyz
'x, y, z'
'-x, -y, z+1/2'
'x+1/2, -y+1/2, -z+1/4'
'-x+1/2, y+1/2, -z+3/4'
'-y, -x, -z+1/2'
'y, x, -z'
'y+1/2, -x+1/2, z+1/4'
'-y+1/2, x+1/2, z+3/4'

loop_
_atom_site_type_symbol
_atom_site_label
_atom_site_fract_x
_atom_site_fract_y
_atom_site_fract_z
_atom_site_U_iso_or_equiv
_atom_site_adp_type
_atom_site_calc_flag
_atom_site_refinement_flags
_atom_site_occupancy
C C1 0.99387(7) 0.15194(7) 0.38460(4) 0.01487(16) Uani d . 1
C C2 1.10097(8) 0.17487(8) 0.41219(5) 0.01852(17) Uani d . 1
H H2A 1.1216 0.2454 0.4001 0.022 Uiso calc R 1
H H2B 1.0972 0.172 0.4589 0.022 Uiso calc R 1
C C3 1.18311(8) 0.09896(9) 0.38923(5) 0.02218(19) Uani d . 1
H H3A 1.2483 0.1131 0.4117 0.027 Uiso calc R 1
H H3B 1.1952 0.11 0.3436 0.027 Uiso calc R 1
C C4 1.15268(8) -0.01396(8) 0.40011(5) 0.02003(18) Uani d . 1
H H4 1.1451 -0.0238 0.4467 0.024 Uiso calc R 1
C C5 1.04822(8) -0.03292(8) 0.37083(4) 0.01737(17) Uani d . 1
C C6 0.96687(7) 0.03709(7) 0.39832(4) 0.01477(15) Uani d . 1
H H6 0.9717 0.0288 0.4452 0.018 Uiso calc R 1
C C7 0.85545(7) 0.01232(8) 0.38106(4) 0.01717(17) Uani d . 1
H H7A 0.8433 -0.0624 0.3855 0.021 Uiso calc R 1
H H7B 0.8425 0.0315 0.3365 0.021 Uiso calc R 1
C C8 0.78177(8) 0.07130(7) 0.42426(4) 0.01629(17) Uani d . 1
H H8 0.711 0.0714 0.4058 0.02 Uiso calc R 1
C C9 0.81884(7) 0.17881(7) 0.43274(4) 0.01617(16) Uani d . 1
C C10 0.75719(8) 0.26445(8) 0.45837(5) 0.01949(18) Uani d . 1
C C11 0.91383(8) 0.32891(8) 0.42864(5) 0.01760(17) Uani d . 1
H H11 0.9261 0.3685 0.3889 0.021 Uiso calc R 1
C C12 0.91114(7) 0.21474(7) 0.41591(4) 0.01502(16) Uani d . 1
C C13 0.99210(8) 0.17746(8) 0.31324(4) 0.02007(18) Uani d . 1
H H13A 0.9224 0.1675 0.2967 0.03 Uiso calc R 1
H H13B 1.0398 0.1319 0.2908 0.03 Uiso calc R 1
H H13C 1.013 0.2491 0.3069 0.03 Uiso calc R 1
C C14 1.23690(9) -0.08734(10) 0.37789(6) 0.0301(2) Uani d . 1
H H14A 1.216 -0.1583 0.3865 0.045 Uiso calc R 1
H H14B 1.3008 -0.0722 0.4005 0.045 Uiso calc R 1
H H14C 1.2478 -0.0785 0.3324 0.045 Uiso calc R 1
C C15 1.02974(9) -0.10108(9) 0.32528(5) 0.0227(2) Uani d . 1
H H15A 0.9625 -0.1076 0.3083 0.027 Uiso calc R 1
H H15B 1.0838 -0.1431 0.3098 0.027 Uiso calc R 1
C C16 1.02993(9) 0.44956(8) 0.47234(5) 0.02094(19) Uani d . 1
C C17 1.10061(10) 0.46776(9) 0.52658(5) 0.0266(2) Uani d . 1
H H17A 1.139 0.5315 0.5196 0.04 Uiso calc R 1
H H17B 1.1487 0.4101 0.5302 0.04 Uiso calc R 1
H H17C 1.0605 0.4736 0.5656 0.04 Uiso calc R 1
C C18 0.71756(8) -0.05724(8) 0.49413(5) 0.02047(18) Uani d . 1
C C19 0.72455(9) -0.10197(10) 0.55937(5) 0.0262(2) Uani d . 1
H H19A 0.6552 -0.1138 0.5759 0.039 Uiso calc R 1
H H19B 0.7611 -0.054 0.5871 0.039 Uiso calc R 1
H H19C 0.7619 -0.1673 0.5577 0.039 Uiso calc R 1
O O1 1.00912(8) 0.50921(7) 0.43108(4) 0.0327(2) Uani d . 1
O O2 0.98905(6) 0.35231(6) 0.47497(3) 0.01904(14) Uani d . 1
O O3 0.81477(6) 0.35250(6) 0.45508(4) 0.02120(15) Uani d . 1
O O4 0.67051(6) 0.26478(7) 0.47800(4) 0.02641(17) Uani d . 1
O O5 0.78024(6) 0.02495(6) 0.48730(3) 0.01794(14) Uani d . 1
O O6 0.66441(8) -0.09022(8) 0.45248(4) 0.0323(2) Uani d . 1

loop_
_atom_site_aniso_label
_atom_site_aniso_U_11
_atom_site_aniso_U_22
_atom_site_aniso_U_33
_atom_site_aniso_U_12
_atom_site_aniso_U_13
_atom_site_aniso_U_23
C1 0.0147(4) 0.0157(4) 0.0142(4) -0.0010(3) -0.0002(3) 0.0010(3)
C2 0.0154(4) 0.0190(4) 0.0212(4) -0.0020(3) -0.0014(3) -0.0006(4)
C3 0.0148(4) 0.0253(5) 0.0265(5) 0.0002(4) 0.0006(4) -0.0006(4)
C4 0.0184(4) 0.0222(5) 0.0195(4) 0.0046(3) 0.0007(3) -0.0013(3)
C5 0.0191(4) 0.0171(4) 0.0159(4) 0.0011(3) 0.0017(3) 0.0018(3)
C6 0.0154(4) 0.0153(4) 0.0137(4) -0.0006(3) 0.0001(3) 0.0005(3)
C7 0.0178(4) 0.0176(4) 0.0161(4) -0.0031(3) -0.0002(3) -0.0014(3)
C8 0.0149(4) 0.0186(4) 0.0154(4) -0.0019(3) -0.0008(3) 0.0012(3)
C9 0.0158(4) 0.0168(4) 0.0160(4) 0.0010(3) -0.0007(3) -0.0002(3)
C10 0.0187(4) 0.0206(4) 0.0192(4) 0.0020(3) -0.0018(3) -0.0011(3)
C11 0.0185(4) 0.0165(4) 0.0178(4) 0.0004(3) -0.0019(3) 0.0008(3)
C12 0.0162(4) 0.0152(4) 0.0137(4) 0.0005(3) -0.0020(3) 0.0008(3)
C13 0.0241(5) 0.0214(4) 0.0147(4) -0.0002(4) 0.0017(3) 0.0038(3)
C14 0.0222(5) 0.0337(6) 0.0342(6) 0.0087(4) 0.0005(4) -0.0060(5)
C15 0.0255(5) 0.0218(5) 0.0208(4) 0.0002(4) 0.0027(4) -0.0028(4)
C16 0.0249(5) 0.0159(4) 0.0220(4) -0.0026(4) 0.0036(4) -0.0028(3)
C17 0.0311(6) 0.0235(5) 0.0253(5) -0.0089(4) -0.0024(4) -0.0033(4)
C18 0.0191(4) 0.0222(4) 0.0202(4) -0.0040(4) 0.0008(4) 0.0028(4)
C19 0.0248(5) 0.0304(6) 0.0233(5) -0.0026(4) -0.0003(4) 0.0089(4)
O1 0.0492(6) 0.0191(4) 0.0299(4) -0.0068(4) -0.0052(4) 0.0050(3)
O2 0.0226(4) 0.0154(3) 0.0191(3) -0.0040(3) -0.0034(3) 0.0015(2)
O3 0.0197(3) 0.0178(3) 0.0261(3) 0.0027(3) 0.0010(3) -0.0020(3)
O4 0.0181(3) 0.0295(4) 0.0316(4) 0.0029(3) 0.0022(3) -0.0046(3)
O5 0.0172(3) 0.0207(3) 0.0159(3) -0.0035(3) -0.0009(2) 0.0027(3)
O6 0.0364(5) 0.0361(5) 0.0243(4) -0.0189(4) -0.0047(4) 0.0026(3)

loop_
_atom_type_symbol
_atom_type_description
_atom_type_scat_dispersion_real
_atom_type_scat_dispersion_imag
_atom_type_scat_source
C C 0.0033 0.0016 'International Tables Vol C Tables 4.2.6.8 and 6.1.1.4'
H H 0 0 'International Tables Vol C Tables 4.2.6.8 and 6.1.1.4'
O O 0.0106 0.006 'International Tables Vol C Tables 4.2.6.8 and 6.1.1.4'

loop_
_geom_angle_atom_site_label_1
_geom_angle_atom_site_label_2
_geom_angle_atom_site_label_3
_geom_angle
C12 C1 C2 112.03(8)
C12 C1 C13 107.62(8)
C2 C1 C13 110.01(8)
C12 C1 C6 106.06(7)
C2 C1 C6 108.56(8)
C13 C1 C6 112.55(8)
C3 C2 C1 112.68(8)
C3 C2 H2A 109.1
C1 C2 H2A 109.1
C3 C2 H2B 109.1
C1 C2 H2B 109.1
H2A C2 H2B 107.8
C2 C3 C4 112.83(8)
C2 C3 H3A 109
C4 C3 H3A 109
C2 C3 H3B 109
C4 C3 H3B 109
H3A C3 H3B 107.8
C5 C4 C14 114.59(9)
C5 C4 C3 108.98(8)
C14 C4 C3 111.47(9)
C5 C4 H4 107.1
C14 C4 H4 107.1
C3 C4 H4 107.1
C15 C5 C6 123.58(9)
C15 C5 C4 124.53(9)
C6 C5 C4 111.88(8)
C5 C6 C7 116.39(8)
C5 C6 C1 110.31(8)
C7 C6 C1 111.73(8)
C5 C6 H6 105.9
C7 C6 H6 105.9
C1 C6 H6 105.9
C6 C7 C8 110.20(8)
C6 C7 H7A 109.6
C8 C7 H7A 109.6
C6 C7 H7B 109.6
C8 C7 H7B 109.6
H7A C7 H7B 108.1
O5 C8 C9 106.34(7)
O5 C8 C7 110.25(8)
C9 C8 C7 109.86(8)
O5 C8 H8 110.1
C9 C8 H8 110.1
C7 C8 H8 110.1
C12 C9 C10 108.79(9)
C12 C9 C8 125.92(9)
C10 C9 C8 125.23(9)
O4 C10 O3 121.84(10)
O4 C10 C9 129.76(10)
O3 C10 C9 108.37(8)
O2 C11 O3 107.67(8)
O2 C11 C12 110.52(8)
O3 C11 C12 104.98(8)
O2 C11 H11 111.1
O3 C11 H11 111.1
C12 C11 H11 111.1
C9 C12 C1 124.74(9)
C9 C12 C11 108.49(9)
C1 C12 C11 126.58(9)
C1 C13 H13A 109.5
C1 C13 H13B 109.5
H13A C13 H13B 109.5
C1 C13 H13C 109.5
H13A C13 H13C 109.5
H13B C13 H13C 109.5
C4 C14 H14A 109.5
C4 C14 H14B 109.5
H14A C14 H14B 109.5
C4 C14 H14C 109.5
H14A C14 H14C 109.5
H14B C14 H14C 109.5
C5 C15 H15A 120
C5 C15 H15B 120
H15A C15 H15B 120
O1 C16 O2 122.57(10)
O1 C16 C17 126.69(10)
O2 C16 C17 110.74(9)
C16 C17 H17A 109.5
C16 C17 H17B 109.5
H17A C17 H17B 109.5
C16 C17 H17C 109.5
H17A C17 H17C 109.5
H17B C17 H17C 109.5
O6 C18 O5 123.49(10)
O6 C18 C19 124.89(10)
O5 C18 C19 111.61(9)
C18 C19 H19A 109.5
C18 C19 H19B 109.5
H19A C19 H19B 109.5
C18 C19 H19C 109.5
H19A C19 H19C 109.5
H19B C19 H19C 109.5
C16 O2 C11 115.91(8)
C10 O3 C11 109.35(8)
C18 O5 C8 115.54(8)

loop_
_geom_bond_atom_site_label_1
_geom_bond_atom_site_label_2
_geom_bond_distance
C1 C12 1.5054(14)
C1 C2 1.5403(14)
C1 C13 1.5468(13)
C1 C6 1.5627(13)
C2 C3 1.5346(15)
C2 H2A 0.99
C2 H2B 0.99
C3 C4 1.5393(16)
C3 H3A 0.99
C3 H3B 0.99
C4 C5 1.5143(14)
C4 C14 1.5279(15)
C4 H4 1
C5 C15 1.3321(14)
C5 C6 1.5131(13)
C6 C7 1.5297(14)
C6 H6 1
C7 C8 1.5313(14)
C7 H7A 0.99
C7 H7B 0.99
C8 O5 1.4646(12)
C8 C9 1.4908(14)
C8 H8 1
C9 C12 1.3373(14)
C9 C10 1.4766(14)
C10 O4 1.2021(13)
C10 O3 1.3709(13)
C11 O2 1.4187(12)
C11 O3 1.4386(13)
C11 C12 1.5104(14)
C11 H11 1
C13 H13A 0.98
C13 H13B 0.98
C13 H13C 0.98
C14 H14A 0.98
C14 H14B 0.98
C14 H14C 0.98
C15 H15A 0.95
C15 H15B 0.95
C16 O1 1.1994(14)
C16 O2 1.3740(12)
C16 C17 1.4902(15)
C17 H17A 0.98
C17 H17B 0.98
C17 H17C 0.98
C18 O6 1.2000(13)
C18 O5 1.3529(12)
C18 C19 1.5013(15)
C19 H19A 0.98
C19 H19B 0.98
C19 H19C 0.98

loop_
_geom_torsion_atom_site_label_1
_geom_torsion_atom_site_label_2
_geom_torsion_atom_site_label_3
_geom_torsion_atom_site_label_4
_geom_torsion
C12 C1 C2 C3 170.06(8)
C13 C1 C2 C3 -70.28(11)
C6 C1 C2 C3 53.28(10)
C1 C2 C3 C4 -53.11(12)
C2 C3 C4 C5 53.61(11)
C2 C3 C4 C14 -178.93(9)
C14 C4 C5 C15 -5.67(16)
C3 C4 C5 C15 120.00(11)
C14 C4 C5 C6 175.82(9)
C3 C4 C5 C6 -58.51(10)
C15 C5 C6 C7 11.94(14)
C4 C5 C6 C7 -169.54(8)
C15 C5 C6 C1 -116.70(11)
C4 C5 C6 C1 61.83(10)
C12 C1 C6 C5 -177.79(7)
C2 C1 C6 C5 -57.24(9)
C13 C1 C6 C5 64.78(10)
C12 C1 C6 C7 51.08(9)
C2 C1 C6 C7 171.64(8)
C13 C1 C6 C7 -66.34(10)
C5 C6 C7 C8 166.12(8)
C1 C6 C7 C8 -65.93(10)
C6 C7 C8 O5 -74.35(10)
C6 C7 C8 C9 42.52(10)
O5 C8 C9 C12 107.52(10)
C7 C8 C9 C12 -11.78(13)
O5 C8 C9 C10 -75.71(11)
C7 C8 C9 C10 164.99(9)
C12 C9 C10 O4 179.22(11)
C8 C9 C10 O4 1.98(17)
C12 C9 C10 O3 1.20(11)
C8 C9 C10 O3 -176.04(9)
C10 C9 C12 C1 -176.62(8)
C8 C9 C12 C1 0.59(15)
C10 C9 C12 C11 -1.26(10)
C8 C9 C12 C11 175.95(9)
C2 C1 C12 C9 -137.96(10)
C13 C1 C12 C9 100.99(11)
C6 C1 C12 C9 -19.68(12)
C2 C1 C12 C11 47.52(12)
C13 C1 C12 C11 -73.53(11)
C6 C1 C12 C11 165.80(8)
O2 C11 C12 C9 116.73(9)
O3 C11 C12 C9 0.90(10)
O2 C11 C12 C1 -68.02(12)
O3 C11 C12 C1 176.15(8)
O1 C16 O2 C11 -4.93(15)
C17 C16 O2 C11 174.94(9)
O3 C11 O2 C16 -92.25(10)
C12 C11 O2 C16 153.62(8)
O4 C10 O3 C11 -178.80(10)
C9 C10 O3 C11 -0.60(11)
O2 C11 O3 C10 -117.91(9)
C12 C11 O3 C10 -0.14(10)
O6 C18 O5 C8 -1.47(15)
C19 C18 O5 C8 177.62(9)
C9 C8 O5 C18 158.03(8)
C7 C8 O5 C18 -82.93(10)

loop_
_cod_related_entry_id
_cod_related_entry_database
_cod_related_entry_code
1 ChemSpider 30658027
